data_7045663
loop_
_publ_author_name
'Du, Jun'
'Kodikara, Mahesh S.'
'Moxey, Graeme J.'
'Morshedi, Mahbod'
'Barlow, Adam'
'Quintana, Crist\'obal'
'Wang, Genmiao'
'Stranger, Robert'
'Zhang, Chi'
'Cifuentes, Marie P.'
'Humphrey, Mark G.'

_publ_section_title
;
 Quadratic and cubic hyperpolarizabilities of
 nitro-phenyl/-naphthalenyl/-anthracenyl alkynyl complexes.
;
_journal_issue 13
_journal_name_full 'Dalton transactions (Cambridge, England : 2003)'
_journal_page_first 4560
_journal_page_last 4571
_journal_paper_doi 10.1039/c8dt00155c
_journal_volume 47
_journal_year 2018
_chemical_formula_moiety 'C64 H54 Cl N O2 P4 Ru'
_chemical_formula_sum 'C64 H54 Cl N O2 P4 Ru'
_chemical_formula_weight 1129.48
_space_group_crystal_system triclinic
_space_group_IT_number 2
_space_group_name_Hall '-P 1'
_space_group_name_H-M_alt 'P -1'
_symmetry_space_group_name_Hall '-P 1'
_symmetry_space_group_name_H-M 'P -1'
_atom_sites_solution_hydrogens geom
_audit_creation_date 2016-01-28
_audit_creation_method
;
Olex2 1.2
(compiled 2015.09.30 svn.r3233 for OlexSys, GUI svn.r5103)
;
_audit_update_record
;
2016-02-11 deposited with the CCDC.
2018-02-16 downloaded from the CCDC.
;
_cell_angle_alpha 84.358(2)
_cell_angle_beta 82.209(2)
_cell_angle_gamma 63.077(3)
_cell_formula_units_Z 2
_cell_length_a 12.9941(3)
_cell_length_b 13.3049(3)
_cell_length_c 17.2440(4)
_cell_measurement_reflns_used 17561
_cell_measurement_temperature 150.00(10)
_cell_measurement_theta_max 29.3590
_cell_measurement_theta_min 1.8370
_cell_volume 2631.27(13)
_computing_cell_refinement
;
CrysAlisPro, Agilent Technologies,
Version 1.171.37.35 (release 13-08-2014 CrysAlis171 .NET)
(compiled Aug 13 2014,18:06:01)
;
_computing_data_collection
;
CrysAlisPro, Agilent Technologies,
Version 1.171.37.35 (release 13-08-2014 CrysAlis171 .NET)
(compiled Aug 13 2014,18:06:01)
;
_computing_data_reduction
;
CrysAlisPro, Agilent Technologies,
Version 1.171.37.35 (release 13-08-2014 CrysAlis171 .NET)
(compiled Aug 13 2014,18:06:01)
;
_computing_molecular_graphics 'Olex2 (Dolomanov et al., 2009)'
_computing_publication_material 'Olex2 (Dolomanov et al., 2009)'
_computing_structure_refinement 'ShelXL (Sheldrick, 2015)'
_computing_structure_solution 'olex2.solve (Bourhis et al., 2015)'
_diffrn_ambient_environment N~2~
_diffrn_ambient_temperature 150.00(10)
_diffrn_detector 'CCD plate'
_diffrn_detector_area_resol_mean 10.3744
_diffrn_detector_type Atlas
_diffrn_measured_fraction_theta_full 1.000
_diffrn_measured_fraction_theta_max 0.845
_diffrn_measurement_details
;
#__ type_ start__ end____ width___ exp.time_
  1 omega  -50.00   70.00   1.0000   52.0150
omega____ theta____ kappa____ phi______ frames
    -      -13.6928   77.0000 -120.0000 120

#__ type_ start__ end____ width___ exp.time_
  2 omega  -22.00   98.00   1.0000   52.0150
omega____ theta____ kappa____ phi______ frames
    -       13.9272   77.0000   30.0000 120

#__ type_ start__ end____ width___ exp.time_
  3 omega  -22.00   98.00   1.0000   52.0150
omega____ theta____ kappa____ phi______ frames
    -       13.9272   77.0000  -60.0000 120

#__ type_ start__ end____ width___ exp.time_
  4 omega  -22.00   98.00   1.0000   52.0150
omega____ theta____ kappa____ phi______ frames
    -       13.9272   77.0000  150.0000 120

#__ type_ start__ end____ width___ exp.time_
  5 omega  -74.00  -42.00   1.0000   52.0150
omega____ theta____ kappa____ phi______ frames
    -      -13.6928  126.0000   56.5929 32
;
_diffrn_measurement_device 'four-circle diffractometer'
_diffrn_measurement_device_type 'New Xcalibur, Atlas'
_diffrn_measurement_method '\w scans'
_diffrn_orient_matrix_UB_11 0.0613771000
_diffrn_orient_matrix_UB_12 -0.0282452000
_diffrn_orient_matrix_UB_13 -0.0013542000
_diffrn_orient_matrix_UB_21 0.0018099000
_diffrn_orient_matrix_UB_22 -0.0367346000
_diffrn_orient_matrix_UB_23 -0.0278698000
_diffrn_orient_matrix_UB_31 0.0041846000
_diffrn_orient_matrix_UB_32 0.0378688000
_diffrn_orient_matrix_UB_33 -0.0307908000
_diffrn_radiation_monochromator graphite
_diffrn_radiation_probe x-ray
_diffrn_radiation_type MoK\a
_diffrn_radiation_wavelength 0.71073
_diffrn_reflns_av_R_equivalents 0.0266
_diffrn_reflns_av_unetI/netI 0.0359
_diffrn_reflns_Laue_measured_fraction_full 1.000
_diffrn_reflns_Laue_measured_fraction_max 0.845
_diffrn_reflns_limit_h_max 17
_diffrn_reflns_limit_h_min -17
_diffrn_reflns_limit_k_max 18
_diffrn_reflns_limit_k_min -17
_diffrn_reflns_limit_l_max 23
_diffrn_reflns_limit_l_min -21
_diffrn_reflns_number 35106
_diffrn_reflns_point_group_measured_fraction_full 1.000
_diffrn_reflns_point_group_measured_fraction_max 0.845
_diffrn_reflns_theta_full 25.242
_diffrn_reflns_theta_max 29.687
_diffrn_reflns_theta_min 1.718
_diffrn_source 'Enhance (Mo) X-ray Source'
_exptl_absorpt_coefficient_mu 0.518
_exptl_absorpt_correction_T_max 0.977
_exptl_absorpt_correction_T_min 0.961
_exptl_absorpt_correction_type gaussian
_exptl_absorpt_process_details
;
CrysAlisPro, Agilent Technologies,
Version 1.171.37.35 (release 13-08-2014 CrysAlis171 .NET)
(compiled Aug 13 2014,18:06:01)
Numerical absorption correction based on gaussian integration over
            a multifaceted crystal model
Empirical absorption correction using spherical harmonics,
 implemented in SCALE3 ABSPACK scaling algorithm.
;
_exptl_crystal_colour red
_exptl_crystal_density_diffrn 1.426
_exptl_crystal_description block
_exptl_crystal_F_000 1164
_exptl_crystal_size_max 0.2556
_exptl_crystal_size_mid 0.1496
_exptl_crystal_size_min 0.1346
_refine_diff_density_max 0.765
_refine_diff_density_min -0.674
_refine_diff_density_rms 0.097
_refine_ls_extinction_method none
_refine_ls_goodness_of_fit_ref 1.039
_refine_ls_hydrogen_treatment constr
_refine_ls_matrix_type full
_refine_ls_number_parameters 658
_refine_ls_number_reflns 12582
_refine_ls_number_restraints 0
_refine_ls_restrained_S_all 1.039
_refine_ls_R_factor_all 0.0448
_refine_ls_R_factor_gt 0.0326
_refine_ls_shift/su_max 0.004
_refine_ls_shift/su_mean 0.000
_refine_ls_structure_factor_coef Fsqd
_refine_ls_weighting_details 'w=1/[\s^2^(Fo^2^)+(0.0294P)^2^+2.2034P] where P=(Fo^2^+2Fc^2^)/3'
_refine_ls_weighting_scheme calc
_refine_ls_wR_factor_gt 0.0732
_refine_ls_wR_factor_ref 0.0803
_reflns_Friedel_coverage 0.000
_reflns_number_gt 10505
_reflns_number_total 12582
_reflns_threshold_expression 'I > 2\s(I)'
_cod_data_source_file c8dt00155c2.cif
_cod_data_source_block GM265
_cod_depositor_comments 'Adding full bibliography for 7045651--7045663.cif.'
_cod_original_cell_volume 2631.29(13)
_cod_database_code 7045663
_chemical_oxdiff_formula 'C30 H20 N1 O2 Cl1 Ru1 P4'
_shelx_space_group_comment
;
The symmetry employed for this shelxl refinement is uniquely defined
by the following loop, which should always be used as a source of
symmetry information in preference to the above space-group names.
They are only intended as comments.
;
_reflns_odcompleteness_completeness 99.99
_reflns_odcompleteness_iscentric 1
_reflns_odcompleteness_theta 26.32
_olex2_refinement_description
;
1. Fixed Uiso
 At 1.2 times of:
  All C(H) groups, All C(H,H) groups
2.a Secondary CH2 refined with riding coordinates:
 C25(H25A,H25B), C26(H26A,H26B), C51(HM,HN), C52(HO,H52)
2.b Aromatic/amide H refined with riding coordinates:
 C4(H4), C5(H), C8(H8), C9(H9), C10(H10), C11(H11), C14(H14), C15(HA), C16(HB),
  C17(HC), C18(H18), C20(H20), C21(H21), C22(H22), C23(H23), C24(H24), C28(H28),
  C29(H29), C30(H30), C31(H31), C32(H32), C34(H34), C35(H35), C36(H36),
 C37(H37), C38(H38), C40(HD), C41(HE), C42(HF), C43(HG), C44(HH), C46(H46),
 C47(HI), C48(HJ), C49(HK), C50(HL), C54(H54), C55(HP), C56(HQ), C57(H57),
 C58(H58), C60(HR), C61(HS), C62(HT), C63(H63), C64(H64)
;
_shelx_shelxl_version_number 2014/7
_olex2_submission_special_instructions 'No special instructions were received'

loop_
_space_group_symop_operation_xyz
'x, y, z'
'-x, -y, -z'

loop_
_atom_site_label
_atom_site_type_symbol
_atom_site_fract_x
_atom_site_fract_y
_atom_site_fract_z
_atom_site_U_iso_or_equiv
_atom_site_adp_type
_atom_site_occupancy
_atom_site_site_symmetry_order
_atom_site_calc_flag
_atom_site_refinement_flags_posn
Ru1 Ru 0.14851(2) 0.59456(2) 0.71166(2) 0.01436(5) Uani 1 1 d .
Cl1 Cl 0.09144(4) 0.48148(4) 0.63905(3) 0.02091(10) Uani 1 1 d .
P1 P 0.17266(4) 0.66830(4) 0.58306(3) 0.01605(10) Uani 1 1 d .
P2 P 0.34356(4) 0.46193(4) 0.67693(3) 0.01628(10) Uani 1 1 d .
P3 P -0.04929(4) 0.72525(4) 0.73846(3) 0.01713(11) Uani 1 1 d .
P4 P 0.11310(5) 0.51290(4) 0.83443(3) 0.01804(11) Uani 1 1 d .
O1 O 0.1607(2) 1.11499(19) 1.03571(15) 0.0692(7) Uani 1 1 d .
O2 O 0.34613(19) 1.0179(2) 1.03781(13) 0.0654(7) Uani 1 1 d .
N1 N 0.2529(2) 1.0355(2) 1.01544(15) 0.0497(6) Uani 1 1 d .
C1 C 0.18999(16) 0.68770(16) 0.77404(11) 0.0172(4) Uani 1 1 d .
C2 C 0.20997(18) 0.74421(18) 0.81444(12) 0.0224(4) Uani 1 1 d .
C3 C 0.22562(19) 0.81424(19) 0.86447(13) 0.0264(5) Uani 1 1 d .
C4 C 0.1394(2) 0.8714(2) 0.92256(16) 0.0431(7) Uani 1 1 d .
H4 H 0.0716 0.8626 0.9295 0.052 Uiso 1 1 calc R
C5 C 0.1526(2) 0.9424(3) 0.97114(18) 0.0494(8) Uani 1 1 d .
H H 0.0933 0.9806 1.0096 0.059 Uiso 1 1 calc R
C6 C 0.2512(2) 0.9563(2) 0.96274(16) 0.0377(6) Uani 1 1 d .
C7 C 0.3459(2) 0.89895(19) 0.90637(13) 0.0272(5) Uani 1 1 d .
C8 C 0.4504(2) 0.9097(2) 0.89464(14) 0.0305(5) Uani 1 1 d .
H8 H 0.4603 0.9579 0.9252 0.037 Uiso 1 1 calc R
C9 C 0.5366(2) 0.8502(2) 0.83911(14) 0.0333(5) Uani 1 1 d .
H9 H 0.6054 0.8571 0.8331 0.040 Uiso 1 1 calc R
C10 C 0.5239(2) 0.7791(2) 0.79106(14) 0.0314(5) Uani 1 1 d .
H10 H 0.5837 0.7389 0.7535 0.038 Uiso 1 1 calc R
C11 C 0.42281(19) 0.76858(19) 0.79952(13) 0.0265(5) Uani 1 1 d .
H11 H 0.4144 0.7217 0.7669 0.032 Uiso 1 1 calc R
C12 C 0.33150(19) 0.82731(18) 0.85645(12) 0.0239(4) Uani 1 1 d .
C13 C 0.05305(17) 0.74052(17) 0.52216(11) 0.0178(4) Uani 1 1 d .
C14 C 0.0202(2) 0.68197(18) 0.47570(13) 0.0266(5) Uani 1 1 d .
H14 H 0.0558 0.6035 0.4779 0.032 Uiso 1 1 calc R
C15 C -0.0656(2) 0.7410(2) 0.42626(14) 0.0312(5) Uani 1 1 d .
HA H -0.0868 0.7016 0.3951 0.037 Uiso 1 1 calc R
C16 C -0.12006(19) 0.85761(19) 0.42272(13) 0.0259(5) Uani 1 1 d .
HB H -0.1768 0.8965 0.3888 0.031 Uiso 1 1 calc R
C17 C -0.09001(18) 0.91588(18) 0.46956(13) 0.0230(4) Uani 1 1 d .
HC H -0.1275 0.9943 0.4680 0.028 Uiso 1 1 calc R
C18 C -0.00435(17) 0.85832(17) 0.51881(12) 0.0199(4) Uani 1 1 d .
H18 H 0.0155 0.8985 0.5502 0.024 Uiso 1 1 calc R
C19 C 0.25141(17) 0.75440(16) 0.55772(12) 0.0183(4) Uani 1 1 d .
C20 C 0.26984(18) 0.78714(17) 0.47930(12) 0.0211(4) Uani 1 1 d .
H20 H 0.2349 0.7724 0.4411 0.025 Uiso 1 1 calc R
C21 C 0.33981(19) 0.84148(18) 0.45792(13) 0.0268(5) Uani 1 1 d .
H21 H 0.3532 0.8613 0.4056 0.032 Uiso 1 1 calc R
C22 C 0.38945(18) 0.86588(19) 0.51528(14) 0.0272(5) Uani 1 1 d .
H22 H 0.4357 0.9028 0.5014 0.033 Uiso 1 1 calc R
C23 C 0.3705(2) 0.8358(2) 0.59251(14) 0.0296(5) Uani 1 1 d .
H23 H 0.4035 0.8531 0.6307 0.035 Uiso 1 1 calc R
C24 C 0.30229(18) 0.77944(18) 0.61395(13) 0.0241(4) Uani 1 1 d .
H24 H 0.2908 0.7585 0.6663 0.029 Uiso 1 1 calc R
C25 C 0.27425(18) 0.54371(17) 0.52698(11) 0.0200(4) Uani 1 1 d .
H25A H 0.2388 0.4943 0.5232 0.024 Uiso 1 1 calc R
H25B H 0.2946 0.5670 0.4744 0.024 Uiso 1 1 calc R
C26 C 0.38164(18) 0.48286(17) 0.57028(12) 0.0208(4) Uani 1 1 d .
H26A H 0.4255 0.5263 0.5636 0.025 Uiso 1 1 calc R
H26B H 0.4304 0.4100 0.5479 0.025 Uiso 1 1 calc R
C27 C 0.38248(17) 0.31046(16) 0.68500(12) 0.0190(4) Uani 1 1 d .
C28 C 0.4390(2) 0.24379(19) 0.74769(14) 0.0288(5) Uani 1 1 d .
H28 H 0.4588 0.2759 0.7851 0.035 Uiso 1 1 calc R
C29 C 0.4661(2) 0.1298(2) 0.75512(16) 0.0369(6) Uani 1 1 d .
H29 H 0.5030 0.0863 0.7977 0.044 Uiso 1 1 calc R
C30 C 0.4382(2) 0.08070(19) 0.69896(16) 0.0342(6) Uani 1 1 d .
H30 H 0.4568 0.0043 0.7035 0.041 Uiso 1 1 calc R
C31 C 0.38285(19) 0.14614(18) 0.63656(14) 0.0273(5) Uani 1 1 d .
H31 H 0.3644 0.1135 0.5987 0.033 Uiso 1 1 calc R
C32 C 0.35426(18) 0.26004(17) 0.62948(12) 0.0217(4) Uani 1 1 d .
H32 H 0.3159 0.3033 0.5873 0.026 Uiso 1 1 calc R
C33 C 0.46809(18) 0.45763(17) 0.71828(12) 0.0205(4) Uani 1 1 d .
C34 C 0.4568(2) 0.4908(2) 0.79355(14) 0.0327(5) Uani 1 1 d .
H34 H 0.3842 0.5212 0.8221 0.039 Uiso 1 1 calc R
C35 C 0.5528(2) 0.4794(2) 0.82682(17) 0.0437(7) Uani 1 1 d .
H35 H 0.5442 0.5013 0.8778 0.052 Uiso 1 1 calc R
C36 C 0.6611(2) 0.4358(2) 0.78526(17) 0.0392(6) Uani 1 1 d .
H36 H 0.7251 0.4294 0.8076 0.047 Uiso 1 1 calc R
C37 C 0.6734(2) 0.4017(2) 0.71028(16) 0.0359(6) Uani 1 1 d .
H37 H 0.7462 0.3719 0.6818 0.043 Uiso 1 1 calc R
C38 C 0.57778(19) 0.4117(2) 0.67721(14) 0.0288(5) Uani 1 1 d .
H38 H 0.5871 0.3874 0.6268 0.035 Uiso 1 1 calc R
C39 C -0.15777(17) 0.73086(18) 0.67803(12) 0.0200(4) Uani 1 1 d .
C40 C -0.17525(18) 0.63460(18) 0.67618(12) 0.0228(4) Uani 1 1 d .
HD H -0.1339 0.5705 0.7066 0.027 Uiso 1 1 calc R
C41 C -0.2536(2) 0.6344(2) 0.62942(13) 0.0294(5) Uani 1 1 d .
HE H -0.2641 0.5699 0.6281 0.035 Uiso 1 1 calc R
C42 C -0.3166(2) 0.7299(2) 0.58462(14) 0.0350(6) Uani 1 1 d .
HF H -0.3691 0.7295 0.5531 0.042 Uiso 1 1 calc R
C43 C -0.3015(2) 0.8254(2) 0.58665(14) 0.0346(6) Uani 1 1 d .
HG H -0.3450 0.8898 0.5572 0.041 Uiso 1 1 calc R
C44 C -0.22192(19) 0.8261(2) 0.63233(13) 0.0273(5) Uani 1 1 d .
HH H -0.2112 0.8906 0.6325 0.033 Uiso 1 1 calc R
C45 C -0.08700(18) 0.87472(18) 0.74591(13) 0.0233(4) Uani 1 1 d .
C46 C -0.00899(19) 0.91738(18) 0.71751(12) 0.0226(4) Uani 1 1 d .
H46 H 0.0638 0.8696 0.6940 0.027 Uiso 1 1 calc R
C47 C -0.0383(2) 1.03046(19) 0.72377(14) 0.0315(5) Uani 1 1 d .
HI H 0.0150 1.0578 0.7046 0.038 Uiso 1 1 calc R
C48 C -0.1453(2) 1.1022(2) 0.75804(17) 0.0397(6) Uani 1 1 d .
HJ H -0.1643 1.1779 0.7623 0.048 Uiso 1 1 calc R
C49 C -0.2245(2) 1.0621(2) 0.78613(19) 0.0466(7) Uani 1 1 d .
HK H -0.2972 1.1106 0.8094 0.056 Uiso 1 1 calc R
C50 C -0.1958(2) 0.9493(2) 0.77969(18) 0.0395(6) Uani 1 1 d .
HL H -0.2501 0.9228 0.7982 0.047 Uiso 1 1 calc R
C51 C -0.10547(18) 0.68725(18) 0.83561(12) 0.0225(4) Uani 1 1 d .
HM H -0.1652 0.7549 0.8599 0.027 Uiso 1 1 calc R
HN H -0.1398 0.6376 0.8293 0.027 Uiso 1 1 calc R
C52 C -0.00749(18) 0.62849(18) 0.88781(12) 0.0231(4) Uani 1 1 d .
HO H -0.0344 0.5989 0.9357 0.028 Uiso 1 1 calc R
H52 H 0.0182 0.6818 0.9017 0.028 Uiso 1 1 calc R
C53 C 0.21889(19) 0.45462(18) 0.90677(12) 0.0239(4) Uani 1 1 d .
C54 C 0.2450(2) 0.5270(2) 0.94464(13) 0.0294(5) Uani 1 1 d .
H54 H 0.2065 0.6044 0.9342 0.035 Uiso 1 1 calc R
C55 C 0.3275(2) 0.4851(2) 0.99743(14) 0.0390(6) Uani 1 1 d .
HP H 0.3442 0.5344 1.0220 0.047 Uiso 1 1 calc R
C56 C 0.3847(3) 0.3714(2) 1.01380(17) 0.0521(8) Uani 1 1 d .
HQ H 0.4406 0.3434 1.0490 0.062 Uiso 1 1 calc R
C57 C 0.3588(3) 0.2986(2) 0.9778(2) 0.0650(10) Uani 1 1 d .
H57 H 0.3971 0.2213 0.9891 0.078 Uiso 1 1 calc R
C58 C 0.2767(3) 0.3396(2) 0.92527(16) 0.0445(7) Uani 1 1 d .
H58 H 0.2596 0.2897 0.9018 0.053 Uiso 1 1 calc R
C59 C 0.06500(19) 0.40225(18) 0.83782(12) 0.0224(4) Uani 1 1 d .
C60 C -0.0281(2) 0.4027(2) 0.88923(13) 0.0292(5) Uani 1 1 d .
HR H -0.0737 0.4647 0.9196 0.035 Uiso 1 1 calc R
C61 C -0.0529(2) 0.3107(2) 0.89517(15) 0.0375(6) Uani 1 1 d .
HS H -0.1156 0.3122 0.9291 0.045 Uiso 1 1 calc R
C62 C 0.0143(3) 0.2175(2) 0.85140(15) 0.0403(6) Uani 1 1 d .
HT H -0.0016 0.1555 0.8568 0.048 Uiso 1 1 calc R
C63 C 0.1054(2) 0.2164(2) 0.79958(14) 0.0352(6) Uani 1 1 d .
H63 H 0.1506 0.1539 0.7695 0.042 Uiso 1 1 calc R
C64 C 0.1298(2) 0.30847(19) 0.79218(13) 0.0277(5) Uani 1 1 d .
H64 H 0.1903 0.3077 0.7562 0.033 Uiso 1 1 calc R

loop_
_atom_site_aniso_label
_atom_site_aniso_U_11
_atom_site_aniso_U_22
_atom_site_aniso_U_33
_atom_site_aniso_U_23
_atom_site_aniso_U_13
_atom_site_aniso_U_12
Ru1 0.01567(8) 0.01385(8) 0.01403(8) -0.00278(5) -0.00172(6) -0.00651(6)
Cl1 0.0244(3) 0.0189(2) 0.0215(2) -0.00524(18) -0.0033(2) -0.0104(2)
P1 0.0177(3) 0.0144(2) 0.0155(2) -0.00161(18) -0.0019(2) -0.0064(2)
P2 0.0172(2) 0.0147(2) 0.0160(2) -0.00189(18) -0.0017(2) -0.0060(2)
P3 0.0163(2) 0.0163(2) 0.0199(3) -0.00401(19) -0.0014(2) -0.0076(2)
P4 0.0216(3) 0.0197(3) 0.0146(2) -0.00181(19) -0.0024(2) -0.0103(2)
O1 0.0659(15) 0.0537(14) 0.0867(18) -0.0460(13) -0.0097(13) -0.0166(12)
O2 0.0614(14) 0.0982(18) 0.0652(15) -0.0418(13) 0.0025(12) -0.0554(14)
N1 0.0552(15) 0.0568(16) 0.0521(15) -0.0284(13) 0.0009(12) -0.0348(13)
C1 0.0134(9) 0.0185(10) 0.0173(9) -0.0001(7) 0.0001(8) -0.0054(8)
C2 0.0197(10) 0.0249(11) 0.0235(11) -0.0024(9) -0.0014(9) -0.0107(9)
C3 0.0268(12) 0.0300(12) 0.0282(12) -0.0085(9) -0.0027(10) -0.0163(10)
C4 0.0301(13) 0.0580(18) 0.0525(17) -0.0343(14) 0.0105(12) -0.0273(13)
C5 0.0374(15) 0.0599(19) 0.0576(18) -0.0403(15) 0.0139(14) -0.0252(14)
C6 0.0375(14) 0.0413(15) 0.0432(15) -0.0217(12) -0.0012(12) -0.0222(12)
C7 0.0311(12) 0.0299(12) 0.0275(11) -0.0026(9) -0.0073(10) -0.0183(10)
C8 0.0377(13) 0.0330(13) 0.0330(13) 0.0053(10) -0.0133(11) -0.0249(11)
C9 0.0316(13) 0.0433(14) 0.0360(13) 0.0093(11) -0.0076(11) -0.0274(12)
C10 0.0292(12) 0.0400(14) 0.0257(12) 0.0021(10) -0.0008(10) -0.0171(11)
C11 0.0298(12) 0.0318(12) 0.0217(11) -0.0018(9) -0.0032(9) -0.0167(10)
C12 0.0266(11) 0.0268(11) 0.0235(11) -0.0029(9) -0.0048(9) -0.0154(9)
C13 0.0190(10) 0.0187(10) 0.0160(9) 0.0003(7) -0.0025(8) -0.0087(8)
C14 0.0344(12) 0.0186(10) 0.0296(12) -0.0003(9) -0.0107(10) -0.0124(9)
C15 0.0402(14) 0.0284(12) 0.0333(13) -0.0019(10) -0.0167(11) -0.0189(11)
C16 0.0254(11) 0.0267(11) 0.0275(11) 0.0046(9) -0.0110(9) -0.0122(9)
C17 0.0217(11) 0.0170(10) 0.0278(11) 0.0001(8) -0.0028(9) -0.0066(8)
C18 0.0205(10) 0.0186(10) 0.0214(10) -0.0033(8) -0.0018(8) -0.0092(8)
C19 0.0157(10) 0.0139(9) 0.0226(10) -0.0005(8) -0.0011(8) -0.0045(8)
C20 0.0202(10) 0.0184(10) 0.0215(10) -0.0014(8) 0.0006(8) -0.0064(8)
C21 0.0234(11) 0.0252(11) 0.0264(11) 0.0012(9) 0.0044(9) -0.0084(9)
C22 0.0184(10) 0.0268(11) 0.0372(13) 0.0033(10) -0.0006(10) -0.0122(9)
C23 0.0265(12) 0.0343(13) 0.0336(13) 0.0024(10) -0.0080(10) -0.0180(10)
C24 0.0238(11) 0.0271(11) 0.0236(11) 0.0017(9) -0.0031(9) -0.0137(9)
C25 0.0239(11) 0.0185(10) 0.0145(9) -0.0032(7) 0.0011(8) -0.0070(8)
C26 0.0215(10) 0.0183(10) 0.0185(10) -0.0018(8) 0.0018(8) -0.0061(8)
C27 0.0160(10) 0.0152(9) 0.0240(10) -0.0018(8) -0.0006(8) -0.0056(8)
C28 0.0326(12) 0.0269(12) 0.0316(12) 0.0013(9) -0.0116(10) -0.0156(10)
C29 0.0407(14) 0.0255(12) 0.0453(15) 0.0138(11) -0.0218(12) -0.0138(11)
C30 0.0338(13) 0.0171(11) 0.0529(16) 0.0015(10) -0.0099(12) -0.0114(10)
C31 0.0231(11) 0.0255(11) 0.0344(12) -0.0098(10) 0.0006(10) -0.0111(9)
C32 0.0206(10) 0.0188(10) 0.0236(10) -0.0040(8) 0.0000(9) -0.0071(8)
C33 0.0200(10) 0.0173(10) 0.0248(11) -0.0007(8) -0.0046(9) -0.0082(8)
C34 0.0258(12) 0.0336(13) 0.0325(13) -0.0107(10) -0.0083(10) -0.0046(10)
C35 0.0403(15) 0.0425(15) 0.0443(16) -0.0137(12) -0.0213(13) -0.0080(12)
C36 0.0326(14) 0.0327(13) 0.0567(17) 0.0047(12) -0.0266(13) -0.0137(11)
C37 0.0249(12) 0.0414(14) 0.0428(15) 0.0063(11) -0.0054(11) -0.0170(11)
C38 0.0246(11) 0.0341(13) 0.0280(12) -0.0010(10) -0.0015(10) -0.0138(10)
C39 0.0160(10) 0.0249(11) 0.0197(10) -0.0041(8) 0.0008(8) -0.0097(8)
C40 0.0227(11) 0.0243(11) 0.0234(11) -0.0045(8) -0.0008(9) -0.0119(9)
C41 0.0299(12) 0.0384(13) 0.0280(12) -0.0138(10) 0.0028(10) -0.0213(11)
C42 0.0254(12) 0.0597(17) 0.0232(12) -0.0097(11) -0.0032(10) -0.0200(12)
C43 0.0251(12) 0.0442(15) 0.0281(12) 0.0074(11) -0.0084(10) -0.0101(11)
C44 0.0231(11) 0.0303(12) 0.0284(12) 0.0016(9) -0.0025(10) -0.0125(10)
C45 0.0209(10) 0.0201(10) 0.0301(11) -0.0067(9) -0.0022(9) -0.0093(9)
C46 0.0229(11) 0.0215(10) 0.0233(11) -0.0039(8) -0.0018(9) -0.0094(9)
C47 0.0368(13) 0.0247(12) 0.0390(13) -0.0024(10) -0.0026(11) -0.0191(10)
C48 0.0407(15) 0.0170(11) 0.0614(18) -0.0087(11) -0.0055(13) -0.0114(11)
C49 0.0287(13) 0.0254(13) 0.080(2) -0.0207(13) 0.0051(14) -0.0068(11)
C50 0.0202(11) 0.0257(12) 0.0724(19) -0.0164(12) 0.0074(12) -0.0105(10)
C51 0.0199(10) 0.0271(11) 0.0209(10) -0.0072(8) 0.0032(9) -0.0111(9)
C52 0.0264(11) 0.0278(11) 0.0164(10) -0.0073(8) 0.0010(9) -0.0129(9)
C53 0.0299(12) 0.0277(11) 0.0160(10) 0.0002(8) -0.0052(9) -0.0140(10)
C54 0.0383(13) 0.0297(12) 0.0247(11) 0.0019(9) -0.0113(10) -0.0175(11)
C55 0.0541(17) 0.0447(15) 0.0284(13) 0.0009(11) -0.0198(12) -0.0273(13)
C56 0.068(2) 0.0459(17) 0.0462(17) 0.0085(13) -0.0436(16) -0.0207(15)
C57 0.097(3) 0.0292(15) 0.069(2) 0.0084(14) -0.060(2) -0.0157(16)
C58 0.0627(18) 0.0287(13) 0.0452(16) 0.0014(11) -0.0349(14) -0.0158(13)
C59 0.0300(12) 0.0258(11) 0.0168(10) 0.0028(8) -0.0063(9) -0.0169(9)
C60 0.0354(13) 0.0350(13) 0.0233(11) -0.0011(9) 0.0003(10) -0.0220(11)
C61 0.0440(15) 0.0492(16) 0.0318(13) 0.0013(11) 0.0015(12) -0.0337(13)
C62 0.0619(18) 0.0431(15) 0.0347(14) -0.0005(11) -0.0065(13) -0.0398(14)
C63 0.0505(16) 0.0359(14) 0.0296(12) -0.0075(10) -0.0012(11) -0.0279(12)
C64 0.0355(13) 0.0303(12) 0.0237(11) -0.0035(9) -0.0006(10) -0.0204(10)

loop_
_atom_type_symbol
_atom_type_description
_atom_type_scat_dispersion_real
_atom_type_scat_dispersion_imag
_atom_type_scat_source
C C 0.0033 0.0016 'International Tables Vol C Tables 4.2.6.8 and 6.1.1.4'
H H 0.0000 0.0000 'International Tables Vol C Tables 4.2.6.8 and 6.1.1.4'
Cl Cl 0.1484 0.1585 'International Tables Vol C Tables 4.2.6.8 and 6.1.1.4'
N N 0.0061 0.0033 'International Tables Vol C Tables 4.2.6.8 and 6.1.1.4'
O O 0.0106 0.0060 'International Tables Vol C Tables 4.2.6.8 and 6.1.1.4'
P P 0.1023 0.0942 'International Tables Vol C Tables 4.2.6.8 and 6.1.1.4'
Ru Ru -1.2594 0.8363 'International Tables Vol C Tables 4.2.6.8 and 6.1.1.4'

loop_
_exptl_crystal_face_index_h
_exptl_crystal_face_index_k
_exptl_crystal_face_index_l
_exptl_crystal_face_perp_dist
_exptl_oxdiff_crystal_face_indexfrac_h
_exptl_oxdiff_crystal_face_indexfrac_k
_exptl_oxdiff_crystal_face_indexfrac_l
_exptl_oxdiff_crystal_face_x
_exptl_oxdiff_crystal_face_y
_exptl_oxdiff_crystal_face_z
9 8 -18 0.1008 8.8285 8.0961 -18.4557 0.3382 0.2329 0.9118
-3 15 -4 0.0598 -3.3657 14.5534 -4.3254 -0.6118 -0.4202 0.6702
-9 -7 19 0.0898 -9.1806 -7.3532 18.5054 -0.3808 -0.2622 -0.8867
2 -15 6 0.0787 2.0926 -14.9079 6.4632 0.5408 0.3713 -0.7548
15 15 -2 0.0734 15.4788 15.4196 -1.7187 0.5168 -0.4905 0.7016
0 9 -20 0.0963 -0.0777 8.9848 -19.7356 -0.2318 0.2198 0.9476
-15 -7 -16 0.0677 -15.3936 -7.2873 -15.8240 -0.7176 0.6808 0.1469
-14 -16 4 0.0750 -14.4882 -15.6051 4.1630 -0.4541 0.4310 -0.7798
-1 -10 19 0.0867 -1.4848 -10.1051 18.9587 0.1686 -0.1599 -0.9726
16 8 15 0.0636 15.9232 8.2816 14.7483 0.7234 -0.6864 -0.0739
8 17 -8 0.0765 8.0967 16.9252 -8.0858 0.0298 -0.3817 0.9238
-3 -3 -24 0.0753 -3.1644 -3.4873 -24.2160 -0.0629 0.7973 0.6003
-10 -18 -7 0.0552 -9.6880 -18.3393 -7.0657 -0.0671 0.8531 -0.5175
0 -2 24 0.0630 0.3984 -1.9328 23.8105 0.0468 -0.5919 -0.8047
9 17 13 0.0807 9.2719 16.8900 12.5525 0.0750 -0.9535 0.2919

loop_
_geom_angle_atom_site_label_1
_geom_angle_atom_site_label_2
_geom_angle_atom_site_label_3
_geom_angle
P1 Ru1 Cl1 81.097(17)
P1 Ru1 P2 81.779(18)
P2 Ru1 Cl1 86.780(18)
P3 Ru1 Cl1 90.137(18)
P3 Ru1 P1 95.728(19)
P3 Ru1 P2 176.299(19)
P4 Ru1 Cl1 93.063(18)
P4 Ru1 P1 173.951(18)
P4 Ru1 P2 99.561(19)
P4 Ru1 P3 82.637(19)
C1 Ru1 Cl1 177.80(5)
C1 Ru1 P1 100.52(6)
C1 Ru1 P2 94.92(6)
C1 Ru1 P3 88.22(6)
C1 Ru1 P4 85.28(6)
C13 P1 Ru1 122.68(7)
C13 P1 C19 100.37(9)
C13 P1 C25 103.59(9)
C19 P1 Ru1 123.48(7)
C19 P1 C25 97.76(9)
C25 P1 Ru1 104.70(7)
C26 P2 Ru1 108.67(7)
C27 P2 Ru1 119.35(7)
C27 P2 C26 101.83(9)
C33 P2 Ru1 123.65(7)
C33 P2 C26 101.15(9)
C33 P2 C27 98.88(9)
C39 P3 Ru1 119.96(7)
C39 P3 C51 100.33(9)
C45 P3 Ru1 119.05(7)
C45 P3 C39 102.68(10)
C45 P3 C51 103.29(10)
C51 P3 Ru1 108.84(7)
C52 P4 Ru1 105.52(7)
C53 P4 Ru1 122.91(7)
C53 P4 C52 101.42(10)
C53 P4 C59 100.65(10)
C59 P4 Ru1 119.33(7)
C59 P4 C52 104.37(10)
O1 N1 O2 123.4(2)
O1 N1 C6 117.6(2)
O2 N1 C6 118.9(2)
C2 C1 Ru1 176.47(17)
C1 C2 C3 176.1(2)
C2 C3 C12 121.45(19)
C4 C3 C2 120.3(2)
C4 C3 C12 118.22(19)
C3 C4 H4 119.5
C3 C4 C5 120.9(2)
C5 C4 H4 119.5
C4 C5 H 119.6
C6 C5 C4 120.9(2)
C6 C5 H 119.6
C5 C6 N1 115.6(2)
C5 C6 C7 122.5(2)
C7 C6 N1 121.9(2)
C6 C7 C12 116.4(2)
C8 C7 C6 125.3(2)
C8 C7 C12 118.3(2)
C7 C8 H8 119.7
C9 C8 C7 120.7(2)
C9 C8 H8 119.7
C8 C9 H9 119.4
C8 C9 C10 121.3(2)
C10 C9 H9 119.4
C9 C10 H10 120.2
C11 C10 C9 119.6(2)
C11 C10 H10 120.2
C10 C11 H11 119.3
C10 C11 C12 121.4(2)
C12 C11 H11 119.3
C7 C12 C3 121.1(2)
C11 C12 C3 120.25(19)
C11 C12 C7 118.7(2)
C14 C13 P1 122.08(16)
C14 C13 C18 118.52(19)
C18 C13 P1 119.34(15)
C13 C14 H14 120.1
C15 C14 C13 119.9(2)
C15 C14 H14 120.1
C14 C15 HA 119.6
C16 C15 C14 120.8(2)
C16 C15 HA 119.6
C15 C16 HB 120.1
C17 C16 C15 119.7(2)
C17 C16 HB 120.1
C16 C17 HC 119.9
C16 C17 C18 120.2(2)
C18 C17 HC 119.9
C13 C18 H18 119.5
C17 C18 C13 120.92(19)
C17 C18 H18 119.5
C20 C19 P1 119.91(15)
C24 C19 P1 121.16(15)
C24 C19 C20 118.68(19)
C19 C20 H20 119.6
C21 C20 C19 120.8(2)
C21 C20 H20 119.6
C20 C21 H21 120.3
C22 C21 C20 119.4(2)
C22 C21 H21 120.3
C21 C22 H22 119.8
C23 C22 C21 120.3(2)
C23 C22 H22 119.8
C22 C23 H23 119.8
C22 C23 C24 120.4(2)
C24 C23 H23 119.8
C19 C24 C23 120.4(2)
C19 C24 H24 119.8
C23 C24 H24 119.8
P1 C25 H25A 110.2
P1 C25 H25B 110.2
H25A C25 H25B 108.5
C26 C25 P1 107.37(13)
C26 C25 H25A 110.2
C26 C25 H25B 110.2
P2 C26 H26A 109.3
P2 C26 H26B 109.3
C25 C26 P2 111.65(14)
C25 C26 H26A 109.3
C25 C26 H26B 109.3
H26A C26 H26B 108.0
C28 C27 P2 120.55(16)
C28 C27 C32 118.38(19)
C32 C27 P2 121.06(16)
C27 C28 H28 119.6
C29 C28 C27 120.8(2)
C29 C28 H28 119.6
C28 C29 H29 120.0
C30 C29 C28 120.0(2)
C30 C29 H29 120.0
C29 C30 H30 120.3
C31 C30 C29 119.4(2)
C31 C30 H30 120.3
C30 C31 H31 119.6
C30 C31 C32 120.7(2)
C32 C31 H31 119.6
C27 C32 H32 119.7
C31 C32 C27 120.6(2)
C31 C32 H32 119.7
C34 C33 P2 120.59(17)
C34 C33 C38 118.5(2)
C38 C33 P2 120.64(16)
C33 C34 H34 119.8
C33 C34 C35 120.5(2)
C35 C34 H34 119.8
C34 C35 H35 119.6
C36 C35 C34 120.7(2)
C36 C35 H35 119.6
C35 C36 H36 120.4
C37 C36 C35 119.3(2)
C37 C36 H36 120.4
C36 C37 H37 119.9
C36 C37 C38 120.1(2)
C38 C37 H37 119.9
C33 C38 H38 119.6
C37 C38 C33 120.8(2)
C37 C38 H38 119.6
C40 C39 P3 118.73(16)
C44 C39 P3 122.80(16)
C44 C39 C40 118.45(19)
C39 C40 HD 119.8
C41 C40 C39 120.4(2)
C41 C40 HD 119.8
C40 C41 HE 119.9
C40 C41 C42 120.2(2)
C42 C41 HE 119.9
C41 C42 HF 120.0
C43 C42 C41 120.0(2)
C43 C42 HF 120.0
C42 C43 HG 119.8
C42 C43 C44 120.3(2)
C44 C43 HG 119.8
C39 C44 HH 119.7
C43 C44 C39 120.6(2)
C43 C44 HH 119.7
C46 C45 P3 121.23(16)
C46 C45 C50 117.9(2)
C50 C45 P3 120.84(17)
C45 C46 H46 119.6
C45 C46 C47 120.7(2)
C47 C46 H46 119.6
C46 C47 HI 119.8
C48 C47 C46 120.5(2)
C48 C47 HI 119.8
C47 C48 HJ 120.1
C47 C48 C49 119.9(2)
C49 C48 HJ 120.1
C48 C49 HK 120.1
C48 C49 C50 119.8(2)
C50 C49 HK 120.1
C45 C50 HL 119.4
C49 C50 C45 121.1(2)
C49 C50 HL 119.4
P3 C51 HM 109.6
P3 C51 HN 109.6
HM C51 HN 108.2
C52 C51 P3 110.08(14)
C52 C51 HM 109.6
C52 C51 HN 109.6
P4 C52 HO 110.0
P4 C52 H52 110.0
C51 C52 P4 108.68(14)
C51 C52 HO 110.0
C51 C52 H52 110.0
HO C52 H52 108.3
C54 C53 P4 119.56(17)
C58 C53 P4 122.67(17)
C58 C53 C54 117.8(2)
C53 C54 H54 119.6
C55 C54 C53 120.8(2)
C55 C54 H54 119.6
C54 C55 HP 119.8
C56 C55 C54 120.4(2)
C56 C55 HP 119.8
C55 C56 HQ 120.2
C55 C56 C57 119.6(3)
C57 C56 HQ 120.2
C56 C57 H57 119.8
C58 C57 C56 120.4(3)
C58 C57 H57 119.8
C53 C58 H58 119.5
C57 C58 C53 121.0(2)
C57 C58 H58 119.5
C60 C59 P4 122.85(17)
C64 C59 P4 118.89(16)
C64 C59 C60 118.0(2)
C59 C60 HR 119.8
C61 C60 C59 120.3(2)
C61 C60 HR 119.8
C60 C61 HS 119.6
C62 C61 C60 120.7(2)
C62 C61 HS 119.6
C61 C62 HT 120.2
C61 C62 C63 119.7(2)
C63 C62 HT 120.2
C62 C63 H63 120.0
C62 C63 C64 120.1(2)
C64 C63 H63 120.0
C59 C64 H64 119.4
C63 C64 C59 121.1(2)
C63 C64 H64 119.4

loop_
_geom_bond_atom_site_label_1
_geom_bond_atom_site_label_2
_geom_bond_distance
Ru1 Cl1 2.4524(5)
Ru1 P1 2.3751(5)
Ru1 P2 2.3753(5)
Ru1 P3 2.3732(5)
Ru1 P4 2.3687(5)
Ru1 C1 2.002(2)
P1 C13 1.826(2)
P1 C19 1.842(2)
P1 C25 1.847(2)
P2 C26 1.866(2)
P2 C27 1.838(2)
P2 C33 1.831(2)
P3 C39 1.835(2)
P3 C45 1.834(2)
P3 C51 1.852(2)
P4 C52 1.836(2)
P4 C53 1.832(2)
P4 C59 1.835(2)
O1 N1 1.220(3)
O2 N1 1.234(3)
N1 C6 1.467(3)
C1 C2 1.203(3)
C2 C3 1.425(3)
C3 C4 1.383(3)
C3 C12 1.450(3)
C4 H4 0.9300
C4 C5 1.402(3)
C5 H 0.9300
C5 C6 1.362(4)
C6 C7 1.419(3)
C7 C8 1.414(3)
C7 C12 1.432(3)
C8 H8 0.9300
C8 C9 1.362(3)
C9 H9 0.9300
C9 C10 1.394(3)
C10 H10 0.9300
C10 C11 1.369(3)
C11 H11 0.9300
C11 C12 1.406(3)
C13 C14 1.396(3)
C13 C18 1.397(3)
C14 H14 0.9300
C14 C15 1.386(3)
C15 HA 0.9300
C15 C16 1.383(3)
C16 HB 0.9300
C16 C17 1.374(3)
C17 HC 0.9300
C17 C18 1.380(3)
C18 H18 0.9300
C19 C20 1.402(3)
C19 C24 1.387(3)
C20 H20 0.9300
C20 C21 1.392(3)
C21 H21 0.9300
C21 C22 1.388(3)
C22 H22 0.9300
C22 C23 1.375(3)
C23 H23 0.9300
C23 C24 1.394(3)
C24 H24 0.9300
C25 H25A 0.9700
C25 H25B 0.9700
C25 C26 1.517(3)
C26 H26A 0.9700
C26 H26B 0.9700
C27 C28 1.390(3)
C27 C32 1.395(3)
C28 H28 0.9300
C28 C29 1.390(3)
C29 H29 0.9300
C29 C30 1.389(3)
C30 H30 0.9300
C30 C31 1.376(3)
C31 H31 0.9300
C31 C32 1.384(3)
C32 H32 0.9300
C33 C34 1.380(3)
C33 C38 1.389(3)
C34 H34 0.9300
C34 C35 1.383(3)
C35 H35 0.9300
C35 C36 1.378(4)
C36 H36 0.9300
C36 C37 1.377(4)
C37 H37 0.9300
C37 C38 1.384(3)
C38 H38 0.9300
C39 C40 1.402(3)
C39 C44 1.395(3)
C40 HD 0.9300
C40 C41 1.383(3)
C41 HE 0.9300
C41 C42 1.385(4)
C42 HF 0.9300
C42 C43 1.374(4)
C43 HG 0.9300
C43 C44 1.386(3)
C44 HH 0.9300
C45 C46 1.386(3)
C45 C50 1.394(3)
C46 H46 0.9300
C46 C47 1.387(3)
C47 HI 0.9300
C47 C48 1.372(3)
C48 HJ 0.9300
C48 C49 1.375(4)
C49 HK 0.9300
C49 C50 1.386(3)
C50 HL 0.9300
C51 HM 0.9700
C51 HN 0.9700
C51 C52 1.521(3)
C52 HO 0.9700
C52 H52 0.9700
C53 C54 1.396(3)
C53 C58 1.391(3)
C54 H54 0.9300
C54 C55 1.382(3)
C55 HP 0.9300
C55 C56 1.369(4)
C56 HQ 0.9300
C56 C57 1.382(4)
C57 H57 0.9300
C57 C58 1.376(4)
C58 H58 0.9300
C59 C60 1.398(3)
C59 C64 1.395(3)
C60 HR 0.9300
C60 C61 1.391(3)
C61 HS 0.9300
C61 C62 1.377(4)
C62 HT 0.9300
C62 C63 1.378(4)
C63 H63 0.9300
C63 C64 1.388(3)
C64 H64 0.9300
